data_4064151
loop_
_publ_author_name
'Tian, Rongqiang'
'Escobar, Aholibama'
'Mathey, Fran\,cois'

_publ_section_title
;
 A New P,N-Chelating Ligand Combining Phosphaferrocene and Azacymantrene
 Units
;
_journal_issue 6
_journal_name_full Organometallics
_journal_page_first 1738
_journal_paper_doi 10.1021/om101160w
_journal_volume 30
_journal_year 2011
_chemical_formula_moiety 'C34 H31 Fe Mn Mo N O7 P'
_chemical_formula_sum 'C34 H31 Fe Mn Mo N O7 P'
_chemical_formula_weight 803.30
_chemical_name_systematic
; 
 ? 
;
_space_group_IT_number 14
_symmetry_cell_setting monoclinic
_symmetry_space_group_name_Hall '-P 2yn'
_symmetry_space_group_name_H-M 'P 1 21/n 1'
_atom_sites_solution_hydrogens geom
_atom_sites_solution_primary direct
_atom_sites_solution_secondary difmap
_audit_creation_method SHELXL-97
_cell_angle_alpha 90.00
_cell_angle_beta 93.509(5)
_cell_angle_gamma 90.00
_cell_formula_units_Z 8
_cell_length_a 20.6389(19)
_cell_length_b 7.6989(7)
_cell_length_c 42.255(4)
_cell_measurement_reflns_used 9880
_cell_measurement_temperature 103(2)
_cell_measurement_theta_max 34.70
_cell_measurement_theta_min 2.69
_cell_volume 6701.6(11)
_computing_cell_refinement 'Bruker SAINT'
_computing_data_collection 'Bruker APEX2'
_computing_data_reduction 'Bruker SAINT'
_computing_molecular_graphics 'Bruker SHELXTL'
_computing_publication_material 'Bruker SHELXTL'
_computing_structure_refinement 'SHELXL-97 (Sheldrick, 2008)'
_computing_structure_solution 'SHELXS-97 (Sheldrick, 2008)'
_diffrn_ambient_temperature 103(2)
_diffrn_measured_fraction_theta_full 0.995
_diffrn_measured_fraction_theta_max 0.995
_diffrn_measurement_device_type 'Bruker APEX-II CCD'
_diffrn_measurement_method '\f and \w scans'
_diffrn_radiation_monochromator graphite
_diffrn_radiation_source 'fine-focus sealed tube'
_diffrn_radiation_type MoK\a
_diffrn_radiation_wavelength 0.71073
_diffrn_reflns_av_R_equivalents 0.0583
_diffrn_reflns_av_sigmaI/netI 0.0526
_diffrn_reflns_limit_h_max 33
_diffrn_reflns_limit_h_min -33
_diffrn_reflns_limit_k_max 10
_diffrn_reflns_limit_k_min -12
_diffrn_reflns_limit_l_max 68
_diffrn_reflns_limit_l_min -68
_diffrn_reflns_number 149076
_diffrn_reflns_theta_full 34.99
_diffrn_reflns_theta_max 34.99
_diffrn_reflns_theta_min 1.93
_exptl_absorpt_coefficient_mu 1.263
_exptl_absorpt_correction_T_max 0.7863
_exptl_absorpt_correction_T_min 0.6321
_exptl_absorpt_correction_type multi-scan
_exptl_absorpt_process_details sadabs
_exptl_crystal_colour red
_exptl_crystal_density_diffrn 1.592
_exptl_crystal_density_method 'not measured'
_exptl_crystal_description prism
_exptl_crystal_F_000 3248
_exptl_crystal_size_max 0.40
_exptl_crystal_size_mid 0.22
_exptl_crystal_size_min 0.20
_refine_diff_density_max 1.149
_refine_diff_density_min -1.352
_refine_diff_density_rms 0.219
_refine_ls_extinction_method none
_refine_ls_goodness_of_fit_ref 1.068
_refine_ls_hydrogen_treatment constr
_refine_ls_matrix_type full
_refine_ls_number_parameters 843
_refine_ls_number_reflns 29371
_refine_ls_number_restraints 0
_refine_ls_restrained_S_all 1.068
_refine_ls_R_factor_all 0.0716
_refine_ls_R_factor_gt 0.0455
_refine_ls_shift/su_max 0.004
_refine_ls_shift/su_mean 0.000
_refine_ls_structure_factor_coef Fsqd
_refine_ls_weighting_details 'calc w=1/[\s^2^(Fo^2^)+(0.0377P)^2^+5.5030P] where P=(Fo^2^+2Fc^2^)/3'
_refine_ls_weighting_scheme calc
_refine_ls_wR_factor_gt 0.0924
_refine_ls_wR_factor_ref 0.1049
_reflns_number_gt 21895
_reflns_number_total 29371
_reflns_threshold_expression >2sigma(I)
_cod_data_source_file om101160w_si_001.cif
_cod_data_source_block mat83s
_cod_depositor_comments
;
The following automatic conversions were performed:

'_symmetry_cell_setting' value 'Monoclinic' changed to 'monoclinic'
according to /home/saulius/struct/CIF-dictionaries/cif_core.dic
dictionary named 'cif_core.dic' version 2.4.1 from 2010-06-29.

Automatic conversion script
Id: cif_fix_values 1715 2011-07-08 13:25:40Z adriana 
;
_cod_original_cell_volume 6701.6(10)
_cod_original_sg_symbol_H-M P2(1)/n
_cod_database_code 4064151

loop_
_symmetry_equiv_pos_as_xyz
'x, y, z'
'-x+1/2, y+1/2, -z+1/2'
'-x, -y, -z'
'x-1/2, -y-1/2, z-1/2'

loop_
_atom_site_label
_atom_site_type_symbol
_atom_site_fract_x
_atom_site_fract_y
_atom_site_fract_z
_atom_site_U_iso_or_equiv
_atom_site_adp_type
_atom_site_occupancy
_atom_site_symmetry_multiplicity
_atom_site_calc_flag
_atom_site_refinement_flags
C1 C 0.08784(11) 0.7649(3) 0.17368(5) 0.0173(4) Uani 1 1 d .
C2 C 0.05146(11) 0.8018(3) 0.14443(5) 0.0166(4) Uani 1 1 d .
C3 C -0.01500(11) 0.7618(3) 0.14825(5) 0.0177(4) Uani 1 1 d .
C4 C -0.02034(11) 0.7000(3) 0.17991(5) 0.0176(4) Uani 1 1 d .
C5 C 0.04309(11) 0.7020(3) 0.19561(5) 0.0170(4) Uani 1 1 d .
C6 C 0.15900(12) 0.7961(3) 0.18013(6) 0.0249(5) Uani 1 1 d .
H6A H 0.1826 0.7517 0.1624 0.037 Uiso 1 1 calc R
H6B H 0.1740 0.7360 0.1997 0.037 Uiso 1 1 calc R
H6C H 0.1670 0.9210 0.1825 0.037 Uiso 1 1 calc R
C7 C 0.07799(13) 0.8817(3) 0.11558(5) 0.0234(5) Uani 1 1 d .
H7A H 0.0526 0.8419 0.0966 0.035 Uiso 1 1 calc R
H7B H 0.1234 0.8470 0.1143 0.035 Uiso 1 1 calc R
H7C H 0.0753 1.0085 0.1170 0.035 Uiso 1 1 calc R
C8 C -0.07009(12) 0.7906(3) 0.12423(6) 0.0256(5) Uani 1 1 d .
H8A H -0.0833 0.9129 0.1246 0.038 Uiso 1 1 calc R
H8B H -0.1068 0.7170 0.1293 0.038 Uiso 1 1 calc R
H8C H -0.0563 0.7609 0.1031 0.038 Uiso 1 1 calc R
C9 C -0.08228(12) 0.6542(3) 0.19461(6) 0.0265(5) Uani 1 1 d .
H9A H -0.0728 0.5776 0.2128 0.040 Uiso 1 1 calc R
H9B H -0.1114 0.5945 0.1789 0.040 Uiso 1 1 calc R
H9C H -0.1032 0.7604 0.2017 0.040 Uiso 1 1 calc R
C10 C 0.05878(13) 0.6505(3) 0.22954(5) 0.0250(5) Uani 1 1 d .
H10A H 0.0425 0.7394 0.2436 0.038 Uiso 1 1 calc R
H10B H 0.1059 0.6395 0.2334 0.038 Uiso 1 1 calc R
H10C H 0.0381 0.5389 0.2337 0.038 Uiso 1 1 calc R
C11 C 0.09469(11) 0.1313(3) 0.22237(5) 0.0184(4) Uani 1 1 d .
H11 H 0.0556 0.0703 0.2169 0.022 Uiso 1 1 calc R
C12 C 0.12915(12) 0.0943(3) 0.25085(5) 0.0215(4) Uani 1 1 d .
H12 H 0.1129 0.0100 0.2647 0.026 Uiso 1 1 calc R
C13 C 0.18668(12) 0.1784(3) 0.25924(5) 0.0243(5) Uani 1 1 d .
H13 H 0.2094 0.1551 0.2790 0.029 Uiso 1 1 calc R
C14 C 0.21070(12) 0.2973(3) 0.23840(6) 0.0286(5) Uani 1 1 d .
H14 H 0.2512 0.3522 0.2435 0.034 Uiso 1 1 calc R
C15 C 0.17626(11) 0.3373(3) 0.21004(6) 0.0235(4) Uani 1 1 d .
H15 H 0.1934 0.4202 0.1961 0.028 Uiso 1 1 calc R
C16 C 0.11680(10) 0.2574(3) 0.20161(5) 0.0158(4) Uani 1 1 d .
C17 C 0.08120(10) 0.3009(2) 0.17121(4) 0.0136(3) Uani 1 1 d .
C18 C 0.01219(10) 0.2907(3) 0.16418(5) 0.0147(3) Uani 1 1 d .
C19 C -0.00714(10) 0.3426(3) 0.13248(4) 0.0141(3) Uani 1 1 d .
C20 C 0.04657(9) 0.3961(2) 0.11527(4) 0.0133(3) Uani 1 1 d .
C21 C -0.03655(10) 0.2287(3) 0.18676(5) 0.0201(4) Uani 1 1 d .
H21A H -0.0792 0.2788 0.1807 0.030 Uiso 1 1 calc R
H21B H -0.0228 0.2653 0.2084 0.030 Uiso 1 1 calc R
H21C H -0.0393 0.1017 0.1859 0.030 Uiso 1 1 calc R
C22 C -0.07570(10) 0.3357(3) 0.11861(5) 0.0218(4) Uani 1 1 d .
H22A H -0.0809 0.4178 0.1009 0.033 Uiso 1 1 calc R
H22B H -0.1054 0.3671 0.1349 0.033 Uiso 1 1 calc R
H22C H -0.0856 0.2179 0.1110 0.033 Uiso 1 1 calc R
C23 C 0.04631(10) 0.4449(3) 0.08063(4) 0.0157(4) Uani 1 1 d .
H23A H 0.0015 0.4697 0.0721 0.019 Uiso 1 1 calc R
H23B H 0.0733 0.5495 0.0778 0.019 Uiso 1 1 calc R
C24 C 0.07372(10) 0.2926(3) 0.06386(4) 0.0149(3) Uani 1 1 d .
C25 C 0.03989(11) 0.1647(3) 0.04553(5) 0.0191(4) Uani 1 1 d .
H25 H -0.0077 0.1622 0.0395 0.023 Uiso 1 1 calc R
C26 C 0.08642(12) 0.0360(3) 0.03856(5) 0.0217(4) Uani 1 1 d .
H26 H 0.0778 -0.0751 0.0268 0.026 Uiso 1 1 calc R
C27 C 0.14590(12) 0.0909(3) 0.05285(5) 0.0196(4) Uani 1 1 d .
H27 H 0.1874 0.0241 0.0525 0.024 Uiso 1 1 calc R
C28 C 0.07518(13) 0.2297(3) -0.01900(5) 0.0256(5) Uani 1 1 d .
C29 C 0.10160(14) 0.5069(3) 0.01160(5) 0.0272(5) Uani 1 1 d .
C30 C 0.19303(13) 0.2857(3) 0.00171(6) 0.0277(5) Uani 1 1 d .
C31 C 0.21240(12) 0.6016(3) 0.08687(6) 0.0255(5) Uani 1 1 d .
C32 C 0.28380(11) 0.3181(3) 0.07330(5) 0.0245(5) Uani 1 1 d .
C33 C 0.28001(11) 0.4508(3) 0.13737(6) 0.0224(4) Uani 1 1 d .
C34 C 0.24309(11) 0.1201(3) 0.12343(5) 0.0225(4) Uani 1 1 d .
C35 C 0.52245(12) 1.1777(3) 0.85841(5) 0.0234(4) Uani 1 1 d .
C36 C 0.52102(11) 1.1207(3) 0.82604(5) 0.0206(4) Uani 1 1 d .
C37 C 0.45619(12) 1.1384(3) 0.81268(5) 0.0207(4) Uani 1 1 d .
C38 C 0.41689(11) 1.2062(3) 0.83667(5) 0.0209(4) Uani 1 1 d .
C39 C 0.45825(12) 1.2306(3) 0.86481(5) 0.0225(4) Uani 1 1 d .
C40 C 0.58149(13) 1.1909(4) 0.88062(6) 0.0329(6) Uani 1 1 d .
H40A H 0.5982 1.3100 0.8804 0.049 Uiso 1 1 calc R
H40B H 0.6148 1.1107 0.8738 0.049 Uiso 1 1 calc R
H40C H 0.5701 1.1607 0.9021 0.049 Uiso 1 1 calc R
C41 C 0.57917(12) 1.0656(3) 0.80883(6) 0.0278(5) Uani 1 1 d .
H41A H 0.5655 0.9854 0.7917 0.042 Uiso 1 1 calc R
H41B H 0.6104 1.0074 0.8237 0.042 Uiso 1 1 calc R
H41C H 0.5995 1.1680 0.7999 0.042 Uiso 1 1 calc R
C42 C 0.43485(13) 1.0989(3) 0.77890(5) 0.0274(5) Uani 1 1 d .
H42A H 0.4523 1.1869 0.7650 0.041 Uiso 1 1 calc R
H42B H 0.3873 1.1000 0.7764 0.041 Uiso 1 1 calc R
H42C H 0.4509 0.9840 0.7732 0.041 Uiso 1 1 calc R
C43 C 0.34637(12) 1.2520(3) 0.83314(6) 0.0280(5) Uani 1 1 d .
H43A H 0.3245 1.2091 0.8516 0.042 Uiso 1 1 calc R
H43B H 0.3268 1.1984 0.8138 0.042 Uiso 1 1 calc R
H43C H 0.3416 1.3784 0.8317 0.042 Uiso 1 1 calc R
C44 C 0.43889(14) 1.3145(3) 0.89489(6) 0.0297(5) Uani 1 1 d .
H44A H 0.4461 1.4400 0.8938 0.045 Uiso 1 1 calc R
H44B H 0.4651 1.2663 0.9129 0.045 Uiso 1 1 calc R
H44C H 0.3928 1.2918 0.8976 0.045 Uiso 1 1 calc R
C45 C 0.32279(12) 0.7865(3) 0.79562(6) 0.0274(5) Uani 1 1 d .
H45 H 0.3068 0.8720 0.8094 0.033 Uiso 1 1 calc R
C46 C 0.28824(13) 0.7508(4) 0.76708(7) 0.0331(6) Uani 1 1 d .
H46 H 0.2490 0.8113 0.7616 0.040 Uiso 1 1 calc R
C47 C 0.31066(13) 0.6275(3) 0.74652(6) 0.0271(5) Uani 1 1 d .
H47 H 0.2879 0.6061 0.7267 0.033 Uiso 1 1 calc R
C48 C 0.36610(12) 0.5366(3) 0.75518(5) 0.0235(4) Uani 1 1 d .
H48 H 0.3810 0.4494 0.7415 0.028 Uiso 1 1 calc R
C49 C 0.40070(11) 0.5706(3) 0.78377(5) 0.0199(4) Uani 1 1 d .
H49 H 0.4388 0.5054 0.7894 0.024 Uiso 1 1 calc R
C50 C 0.38050(10) 0.6994(3) 0.80449(5) 0.0163(4) Uani 1 1 d .
C51 C 0.41562(10) 0.7375(3) 0.83524(5) 0.0150(3) Uani 1 1 d .
C52 C 0.48387(10) 0.7173(3) 0.84312(5) 0.0166(4) Uani 1 1 d .
C53 C 0.50241(10) 0.7641(3) 0.87517(5) 0.0182(4) Uani 1 1 d .
C54 C 0.44868(10) 0.8239(3) 0.89167(5) 0.0158(4) Uani 1 1 d .
C55 C 0.53277(11) 0.6491(3) 0.82102(5) 0.0222(4) Uani 1 1 d .
H55A H 0.5339 0.5220 0.8221 0.033 Uiso 1 1 calc R
H55B H 0.5758 0.6955 0.8274 0.033 Uiso 1 1 calc R
H55C H 0.5203 0.6857 0.7993 0.033 Uiso 1 1 calc R
C56 C 0.56974(11) 0.7451(3) 0.89022(6) 0.0259(5) Uani 1 1 d .
H56A H 0.5746 0.8193 0.9091 0.039 Uiso 1 1 calc R
H56B H 0.6014 0.7798 0.8750 0.039 Uiso 1 1 calc R
H56C H 0.5773 0.6237 0.8964 0.039 Uiso 1 1 calc R
C57 C 0.44746(10) 0.8743(3) 0.92624(5) 0.0191(4) Uani 1 1 d .
H57A H 0.4923 0.8860 0.9358 0.023 Uiso 1 1 calc R
H57B H 0.4249 0.9867 0.9283 0.023 Uiso 1 1 calc R
C58 C 0.41212(10) 0.7335(3) 0.94277(5) 0.0168(4) Uani 1 1 d .
C59 C 0.43805(12) 0.5995(3) 0.96256(5) 0.0229(4) Uani 1 1 d .
H59 H 0.4848 0.5822 0.9695 0.027 Uiso 1 1 calc R
C60 C 0.38539(13) 0.4889(3) 0.96929(5) 0.0262(5) Uani 1 1 d .
H60 H 0.3879 0.3787 0.9818 0.031 Uiso 1 1 calc R
C61 C 0.32974(12) 0.5611(3) 0.95363(5) 0.0221(4) Uani 1 1 d .
H61 H 0.2852 0.5097 0.9536 0.027 Uiso 1 1 calc R
C62 C 0.39976(13) 0.9593(3) 0.99494(5) 0.0256(5) Uani 1 1 d .
C63 C 0.39453(14) 0.6741(3) 1.02589(6) 0.0300(5) Uani 1 1 d .
C64 C 0.28866(13) 0.8081(4) 0.99976(5) 0.0298(5) Uani 1 1 d .
C65 C 0.28578(11) 1.0716(3) 0.91428(5) 0.0226(4) Uani 1 1 d .
C66 C 0.21895(11) 0.9167(3) 0.86250(5) 0.0219(4) Uani 1 1 d .
C67 C 0.20132(12) 0.8184(4) 0.92656(6) 0.0269(5) Uani 1 1 d .
C68 C 0.24721(11) 0.5845(3) 0.88104(5) 0.0218(4) Uani 1 1 d .
Fe1 Fe 0.042221(14) 0.54368(4) 0.155997(6) 0.01177(5) Uani 1 1 d .
Fe2 Fe 0.458355(14) 0.97333(4) 0.851468(7) 0.01417(6) Uani 1 1 d .
Mn1 Mn 0.114816(17) 0.27948(4) 0.018753(7) 0.01637(6) Uani 1 1 d .
Mn2 Mn 0.367642(17) 0.74578(4) 0.986997(7) 0.01815(7) Uani 1 1 d .
Mo1 Mo 0.218012(8) 0.35711(2) 0.104601(4) 0.01490(4) Uani 1 1 d .
Mo2 Mo 0.274111(8) 0.82469(2) 0.898175(4) 0.01515(4) Uani 1 1 d .
N1 N 0.13902(9) 0.2484(2) 0.06845(4) 0.0151(3) Uani 1 1 d .
N2 N 0.34566(9) 0.7104(2) 0.93713(4) 0.0166(3) Uani 1 1 d .
O1 O 0.04771(11) 0.1963(3) -0.04258(4) 0.0396(5) Uani 1 1 d .
O2 O 0.09031(13) 0.6498(2) 0.00652(5) 0.0449(6) Uani 1 1 d .
O3 O 0.24241(10) 0.2891(3) -0.00919(5) 0.0436(5) Uani 1 1 d .
O4 O 0.21679(11) 0.7381(2) 0.07669(5) 0.0408(5) Uani 1 1 d .
O5 O 0.32114(9) 0.2941(3) 0.05439(4) 0.0425(5) Uani 1 1 d .
O6 O 0.31507(9) 0.5067(3) 0.15720(5) 0.0323(4) Uani 1 1 d .
O7 O 0.26379(9) -0.0040(2) 0.13456(5) 0.0354(4) Uani 1 1 d .
O8 O 0.42243(11) 1.0932(2) 1.00013(5) 0.0390(5) Uani 1 1 d .
O9 O 0.41427(13) 0.6215(3) 1.04995(4) 0.0483(6) Uani 1 1 d .
O10 O 0.23906(11) 0.8491(3) 1.00779(5) 0.0485(6) Uani 1 1 d .
O11 O 0.28575(11) 1.2104(3) 0.92349(5) 0.0402(5) Uani 1 1 d .
O12 O 0.18769(9) 0.9682(3) 0.84092(4) 0.0326(4) Uani 1 1 d .
O13 O 0.15897(9) 0.8180(3) 0.94332(5) 0.0455(6) Uani 1 1 d .
O14 O 0.22656(9) 0.4592(2) 0.87021(5) 0.0349(4) Uani 1 1 d .
P1 P 0.12083(2) 0.37777(7) 0.137498(11) 0.01242(9) Uani 1 1 d .
P2 P 0.37540(2) 0.81767(7) 0.868377(12) 0.01352(9) Uani 1 1 d .

loop_
_atom_site_aniso_label
_atom_site_aniso_U_11
_atom_site_aniso_U_22
_atom_site_aniso_U_33
_atom_site_aniso_U_23
_atom_site_aniso_U_13
_atom_site_aniso_U_12
C1 0.0236(10) 0.0120(8) 0.0167(9) -0.0024(7) 0.0050(7) -0.0022(7)
C2 0.0248(10) 0.0118(8) 0.0139(8) 0.0005(6) 0.0057(7) 0.0018(7)
C3 0.0232(10) 0.0145(9) 0.0156(8) 0.0001(7) 0.0036(7) 0.0078(8)
C4 0.0220(10) 0.0144(9) 0.0173(9) -0.0027(7) 0.0070(7) 0.0028(8)
C5 0.0262(10) 0.0127(8) 0.0125(8) -0.0020(6) 0.0048(7) -0.0012(8)
C6 0.0258(11) 0.0203(10) 0.0289(11) -0.0027(9) 0.0035(9) -0.0070(9)
C7 0.0378(13) 0.0143(9) 0.0191(9) 0.0027(7) 0.0101(9) 0.0003(9)
C8 0.0272(12) 0.0253(11) 0.0240(10) 0.0024(9) 0.0005(9) 0.0109(9)
C9 0.0241(11) 0.0283(12) 0.0286(11) -0.0040(9) 0.0127(9) 0.0014(10)
C10 0.0372(13) 0.0250(11) 0.0129(9) -0.0004(8) 0.0022(8) -0.0052(10)
C11 0.0227(10) 0.0147(9) 0.0179(9) 0.0009(7) 0.0024(7) -0.0013(8)
C12 0.0282(11) 0.0180(9) 0.0184(9) 0.0041(7) 0.0017(8) 0.0031(9)
C13 0.0302(12) 0.0226(10) 0.0194(10) 0.0030(8) -0.0041(8) 0.0065(9)
C14 0.0228(11) 0.0275(12) 0.0341(13) 0.0080(10) -0.0092(9) -0.0039(9)
C15 0.0208(10) 0.0235(11) 0.0253(10) 0.0101(8) -0.0055(8) -0.0043(9)
C16 0.0188(9) 0.0127(8) 0.0160(8) 0.0000(7) 0.0015(7) 0.0017(7)
C17 0.0163(8) 0.0112(8) 0.0136(8) 0.0010(6) 0.0019(6) -0.0011(7)
C18 0.0143(8) 0.0133(8) 0.0166(8) -0.0005(6) 0.0024(7) -0.0002(7)
C19 0.0151(8) 0.0131(8) 0.0141(8) -0.0019(6) 0.0009(6) -0.0009(7)
C20 0.0149(8) 0.0128(8) 0.0121(8) -0.0017(6) 0.0013(6) 0.0018(7)
C21 0.0178(9) 0.0209(10) 0.0219(10) 0.0025(8) 0.0054(8) -0.0025(8)
C22 0.0160(9) 0.0245(11) 0.0244(10) -0.0002(8) -0.0031(8) -0.0021(8)
C23 0.0192(9) 0.0145(8) 0.0135(8) -0.0002(6) 0.0016(7) 0.0029(7)
C24 0.0210(9) 0.0135(8) 0.0103(7) 0.0001(6) 0.0022(7) 0.0015(7)
C25 0.0261(10) 0.0167(9) 0.0147(8) 0.0009(7) 0.0028(7) -0.0038(8)
C26 0.0362(13) 0.0118(8) 0.0174(9) -0.0003(7) 0.0049(8) -0.0015(9)
C27 0.0307(11) 0.0126(8) 0.0162(9) 0.0012(7) 0.0071(8) 0.0060(8)
C28 0.0397(14) 0.0203(10) 0.0172(9) 0.0001(8) 0.0041(9) -0.0048(10)
C29 0.0482(15) 0.0180(10) 0.0162(9) -0.0012(8) 0.0087(9) 0.0006(10)
C30 0.0355(13) 0.0286(12) 0.0194(10) 0.0055(9) 0.0054(9) -0.0003(10)
C31 0.0275(12) 0.0228(11) 0.0270(11) 0.0043(9) 0.0076(9) 0.0035(9)
C32 0.0189(10) 0.0344(13) 0.0200(10) 0.0039(9) -0.0001(8) 0.0042(9)
C33 0.0198(10) 0.0233(10) 0.0248(10) 0.0035(8) 0.0059(8) 0.0019(9)
C34 0.0206(10) 0.0222(10) 0.0249(10) 0.0048(8) 0.0042(8) 0.0024(8)
C35 0.0276(11) 0.0211(10) 0.0226(10) -0.0040(8) 0.0094(9) -0.0100(9)
C36 0.0261(11) 0.0172(9) 0.0195(9) -0.0018(7) 0.0099(8) -0.0047(8)
C37 0.0292(11) 0.0144(9) 0.0194(9) 0.0015(7) 0.0088(8) 0.0008(8)
C38 0.0277(11) 0.0130(9) 0.0230(10) 0.0024(7) 0.0107(8) 0.0008(8)
C39 0.0312(12) 0.0142(9) 0.0233(10) -0.0042(8) 0.0126(9) -0.0053(9)
C40 0.0300(13) 0.0393(15) 0.0296(12) -0.0106(11) 0.0044(10) -0.0163(11)
C41 0.0274(12) 0.0296(12) 0.0279(11) -0.0020(9) 0.0135(9) -0.0032(10)
C42 0.0397(14) 0.0238(11) 0.0192(10) 0.0032(8) 0.0050(9) 0.0047(10)
C43 0.0331(13) 0.0179(10) 0.0344(13) 0.0053(9) 0.0121(10) 0.0084(10)
C44 0.0437(15) 0.0204(11) 0.0267(11) -0.0087(9) 0.0172(11) -0.0080(10)
C45 0.0271(12) 0.0248(11) 0.0294(12) -0.0095(9) -0.0046(9) 0.0066(10)
C46 0.0299(13) 0.0301(13) 0.0372(14) -0.0095(11) -0.0152(11) 0.0066(11)
C47 0.0342(13) 0.0252(11) 0.0209(10) -0.0009(9) -0.0066(9) -0.0051(10)
C48 0.0349(13) 0.0195(10) 0.0163(9) -0.0030(8) 0.0021(8) -0.0031(9)
C49 0.0261(11) 0.0164(9) 0.0174(9) -0.0014(7) 0.0035(8) 0.0017(8)
C50 0.0189(9) 0.0133(8) 0.0166(8) -0.0014(7) 0.0013(7) -0.0012(7)
C51 0.0167(9) 0.0126(8) 0.0160(8) -0.0009(6) 0.0041(7) 0.0018(7)
C52 0.0170(9) 0.0148(8) 0.0183(9) 0.0000(7) 0.0046(7) 0.0011(7)
C53 0.0166(9) 0.0208(10) 0.0176(9) 0.0016(7) 0.0024(7) 0.0001(8)
C54 0.0164(9) 0.0186(9) 0.0127(8) 0.0004(7) 0.0018(6) -0.0001(7)
C55 0.0215(10) 0.0235(10) 0.0220(10) -0.0013(8) 0.0055(8) 0.0046(9)
C56 0.0169(10) 0.0348(13) 0.0258(11) -0.0006(9) -0.0007(8) 0.0029(9)
C57 0.0174(9) 0.0253(10) 0.0145(8) -0.0014(7) 0.0017(7) -0.0034(8)
C58 0.0203(9) 0.0191(9) 0.0110(8) -0.0028(7) 0.0008(7) 0.0021(8)
C59 0.0298(12) 0.0232(10) 0.0157(9) -0.0009(8) 0.0013(8) 0.0084(9)
C60 0.0436(14) 0.0146(9) 0.0207(10) 0.0004(8) 0.0054(10) 0.0053(10)
C61 0.0334(12) 0.0162(9) 0.0173(9) -0.0011(7) 0.0056(8) -0.0050(9)
C62 0.0351(13) 0.0223(11) 0.0197(10) 0.0004(8) 0.0034(9) 0.0019(10)
C63 0.0465(15) 0.0246(11) 0.0188(10) -0.0025(9) 0.0014(10) 0.0043(11)
C64 0.0372(14) 0.0363(14) 0.0162(10) -0.0042(9) 0.0058(9) 0.0018(11)
C65 0.0240(11) 0.0220(10) 0.0222(10) -0.0021(8) 0.0055(8) -0.0016(9)
C66 0.0173(10) 0.0242(11) 0.0244(10) -0.0027(8) 0.0032(8) 0.0014(8)
C67 0.0208(10) 0.0385(14) 0.0214(10) -0.0058(9) 0.0005(8) -0.0053(10)
C68 0.0171(10) 0.0227(10) 0.0257(10) -0.0025(8) 0.0026(8) -0.0004(8)
Fe1 0.01445(12) 0.01063(11) 0.01042(11) 0.00002(9) 0.00233(9) 0.00047(10)
Fe2 0.01604(13) 0.01396(13) 0.01287(12) -0.00134(10) 0.00388(10) -0.00132(11)
Mn1 0.02688(17) 0.01143(13) 0.01115(12) 0.00013(10) 0.00401(11) 0.00073(12)
Mn2 0.02675(17) 0.01554(14) 0.01240(13) -0.00025(11) 0.00300(12) 0.00155(13)
Mo1 0.01401(7) 0.01471(7) 0.01631(7) 0.00274(6) 0.00347(6) 0.00179(6)
Mo2 0.01370(7) 0.01593(8) 0.01602(7) -0.00245(6) 0.00256(6) -0.00084(6)
N1 0.0217(8) 0.0124(7) 0.0116(7) 0.0011(5) 0.0033(6) 0.0032(6)
N2 0.0218(8) 0.0153(7) 0.0130(7) -0.0004(6) 0.0034(6) -0.0016(7)
O1 0.0537(13) 0.0451(12) 0.0196(8) -0.0026(8) -0.0015(8) -0.0130(10)
O2 0.0859(17) 0.0166(8) 0.0338(10) 0.0058(7) 0.0157(11) 0.0118(10)
O3 0.0365(11) 0.0631(15) 0.0328(10) 0.0130(10) 0.0149(9) -0.0011(10)
O4 0.0511(13) 0.0236(9) 0.0490(12) 0.0147(9) 0.0135(10) 0.0037(9)
O5 0.0245(9) 0.0801(16) 0.0236(9) -0.0011(10) 0.0073(7) 0.0101(10)
O6 0.0219(9) 0.0390(11) 0.0354(10) -0.0069(8) -0.0034(7) -0.0015(8)
O7 0.0307(10) 0.0275(9) 0.0484(12) 0.0159(8) 0.0049(8) 0.0084(8)
O8 0.0567(13) 0.0216(9) 0.0387(11) -0.0049(8) 0.0024(10) -0.0056(9)
O9 0.0844(18) 0.0392(12) 0.0196(9) -0.0009(8) -0.0112(10) 0.0103(12)
O10 0.0373(11) 0.0761(17) 0.0333(11) -0.0156(11) 0.0123(9) 0.0094(11)
O11 0.0516(13) 0.0257(9) 0.0446(12) -0.0142(8) 0.0133(10) -0.0031(9)
O12 0.0247(9) 0.0418(11) 0.0307(9) 0.0022(8) -0.0027(7) 0.0076(8)
O13 0.0248(9) 0.0871(18) 0.0257(9) -0.0121(10) 0.0094(8) -0.0112(10)
O14 0.0251(9) 0.0251(9) 0.0544(12) -0.0147(8) 0.0006(8) -0.0025(7)
P1 0.0131(2) 0.0123(2) 0.0121(2) 0.00048(16) 0.00180(16) 0.00067(17)
P2 0.0135(2) 0.0141(2) 0.0131(2) -0.00071(17) 0.00190(17) 0.00002(18)

loop_
_atom_type_symbol
_atom_type_description
_atom_type_scat_dispersion_real
_atom_type_scat_dispersion_imag
_atom_type_scat_source
C C 0.0033 0.0016 'International Tables Vol C Tables 4.2.6.8 and 6.1.1.4'
H H 0.0000 0.0000 'International Tables Vol C Tables 4.2.6.8 and 6.1.1.4'
N N 0.0061 0.0033 'International Tables Vol C Tables 4.2.6.8 and 6.1.1.4'
O O 0.0106 0.0060 'International Tables Vol C Tables 4.2.6.8 and 6.1.1.4'
P P 0.1023 0.0942 'International Tables Vol C Tables 4.2.6.8 and 6.1.1.4'
Mn Mn 0.3368 0.7283 'International Tables Vol C Tables 4.2.6.8 and 6.1.1.4'
Fe Fe 0.3463 0.8444 'International Tables Vol C Tables 4.2.6.8 and 6.1.1.4'
Mo Mo -1.6832 0.6857 'International Tables Vol C Tables 4.2.6.8 and 6.1.1.4'

loop_
_geom_angle_atom_site_label_1
_geom_angle_atom_site_label_2
_geom_angle_atom_site_label_3
_geom_angle
C5 C1 C2 107.47(19)
C5 C1 C6 126.9(2)
C2 C1 C6 125.53(19)
C5 C1 Fe1 69.96(11)
C2 C1 Fe1 69.43(12)
C6 C1 Fe1 128.26(15)
C3 C2 C1 108.43(17)
C3 C2 C7 125.7(2)
C1 C2 C7 125.7(2)
C3 C2 Fe1 70.14(11)
C1 C2 Fe1 69.83(11)
C7 C2 Fe1 129.30(14)
C2 C3 C4 107.93(19)
C2 C3 C8 126.09(19)
C4 C3 C8 125.9(2)
C2 C3 Fe1 69.46(11)
C4 C3 Fe1 69.98(11)
C8 C3 Fe1 129.20(16)
C3 C4 C5 108.00(18)
C3 C4 C9 125.7(2)
C5 C4 C9 126.20(19)
C3 C4 Fe1 69.58(11)
C5 C4 Fe1 69.68(11)
C9 C4 Fe1 129.70(16)
C4 C5 C1 108.17(18)
C4 C5 C10 125.20(19)
C1 C5 C10 126.6(2)
C4 C5 Fe1 69.91(11)
C1 C5 Fe1 69.50(11)
C10 C5 Fe1 127.32(15)
C1 C6 H6A 109.5
C1 C6 H6B 109.5
H6A C6 H6B 109.5
C1 C6 H6C 109.5
H6A C6 H6C 109.5
H6B C6 H6C 109.5
C2 C7 H7A 109.5
C2 C7 H7B 109.5
H7A C7 H7B 109.5
C2 C7 H7C 109.5
H7A C7 H7C 109.5
H7B C7 H7C 109.5
C3 C8 H8A 109.5
C3 C8 H8B 109.5
H8A C8 H8B 109.5
C3 C8 H8C 109.5
H8A C8 H8C 109.5
H8B C8 H8C 109.5
C4 C9 H9A 109.5
C4 C9 H9B 109.5
H9A C9 H9B 109.5
C4 C9 H9C 109.5
H9A C9 H9C 109.5
H9B C9 H9C 109.5
C5 C10 H10A 109.5
C5 C10 H10B 109.5
H10A C10 H10B 109.5
C5 C10 H10C 109.5
H10A C10 H10C 109.5
H10B C10 H10C 109.5
C12 C11 C16 120.9(2)
C12 C11 H11 119.5
C16 C11 H11 119.5
C13 C12 C11 120.9(2)
C13 C12 H12 119.5
C11 C12 H12 119.5
C12 C13 C14 118.9(2)
C12 C13 H13 120.6
C14 C13 H13 120.6
C13 C14 C15 120.8(2)
C13 C14 H14 119.6
C15 C14 H14 119.6
C14 C15 C16 121.1(2)
C14 C15 H15 119.5
C16 C15 H15 119.5
C15 C16 C11 117.30(19)
C15 C16 C17 120.21(18)
C11 C16 C17 122.43(19)
C18 C17 C16 126.87(17)
C18 C17 P1 110.42(14)
C16 C17 P1 122.71(15)
C18 C17 Fe1 68.47(11)
C16 C17 Fe1 128.49(14)
P1 C17 Fe1 69.49(7)
C19 C18 C17 113.19(17)
C19 C18 C21 121.53(18)
C17 C18 C21 125.26(18)
C19 C18 Fe1 69.61(11)
C17 C18 Fe1 71.45(11)
C21 C18 Fe1 128.28(14)
C20 C19 C18 112.21(17)
C20 C19 C22 123.80(18)
C18 C19 C22 123.96(18)
C20 C19 Fe1 69.73(11)
C18 C19 Fe1 70.08(11)
C22 C19 Fe1 129.64(15)
C19 C20 C23 127.61(18)
C19 C20 P1 112.67(14)
C23 C20 P1 119.34(14)
C19 C20 Fe1 70.07(11)
C23 C20 Fe1 132.18(14)
P1 C20 Fe1 71.31(7)
C18 C21 H21A 109.5
C18 C21 H21B 109.5
H21A C21 H21B 109.5
C18 C21 H21C 109.5
H21A C21 H21C 109.5
H21B C21 H21C 109.5
C19 C22 H22A 109.5
C19 C22 H22B 109.5
H22A C22 H22B 109.5
C19 C22 H22C 109.5
H22A C22 H22C 109.5
H22B C22 H22C 109.5
C24 C23 C20 106.51(16)
C24 C23 H23A 110.4
C20 C23 H23A 110.4
C24 C23 H23B 110.4
C20 C23 H23B 110.4
H23A C23 H23B 108.6
N1 C24 C25 110.38(17)
N1 C24 C23 121.04(18)
C25 C24 C23 128.10(19)
N1 C24 Mn1 71.26(10)
C25 C24 Mn1 71.78(11)
C23 C24 Mn1 129.87(14)
C24 C25 C26 106.4(2)
C24 C25 Mn1 69.88(12)
C26 C25 Mn1 70.28(12)
C24 C25 H25 126.8
C26 C25 H25 126.8
Mn1 C25 H25 126.8
C27 C26 C25 106.58(19)
C27 C26 Mn1 69.61(12)
C25 C26 Mn1 71.15(12)
C27 C26 H26 126.7
C25 C26 H26 126.7
Mn1 C26 H26 126.7
N1 C27 C26 110.81(19)
N1 C27 Mn1 71.91(11)
C26 C27 Mn1 72.08(13)
N1 C27 H27 124.6
C26 C27 H27 124.6
Mn1 C27 H27 124.6
O1 C28 Mn1 177.4(2)
O2 C29 Mn1 176.8(3)
O3 C30 Mn1 179.7(3)
O4 C31 Mo1 172.1(2)
O5 C32 Mo1 178.3(2)
O6 C33 Mo1 178.1(2)
O7 C34 Mo1 172.3(2)
C39 C35 C36 107.6(2)
C39 C35 C40 126.3(2)
C36 C35 C40 126.0(2)
C39 C35 Fe2 69.55(13)
C36 C35 Fe2 69.88(12)
C40 C35 Fe2 129.16(18)
C37 C36 C35 108.19(19)
C37 C36 C41 126.4(2)
C35 C36 C41 125.3(2)
C37 C36 Fe2 69.95(12)
C35 C36 Fe2 69.50(12)
C41 C36 Fe2 129.76(17)
C36 C37 C38 108.2(2)
C36 C37 C42 124.9(2)
C38 C37 C42 126.9(2)
C36 C37 Fe2 69.76(12)
C38 C37 Fe2 69.50(12)
C42 C37 Fe2 128.29(16)
C39 C38 C37 107.5(2)
C39 C38 C43 125.3(2)
C37 C38 C43 127.1(2)
C39 C38 Fe2 69.41(13)
C37 C38 Fe2 69.93(12)
C43 C38 Fe2 128.09(16)
C35 C39 C38 108.53(19)
C35 C39 C44 125.5(2)
C38 C39 C44 125.7(2)
C35 C39 Fe2 69.94(13)
C38 C39 Fe2 69.94(12)
C44 C39 Fe2 130.54(16)
C35 C40 H40A 109.5
C35 C40 H40B 109.5
H40A C40 H40B 109.5
C35 C40 H40C 109.5
H40A C40 H40C 109.5
H40B C40 H40C 109.5
C36 C41 H41A 109.5
C36 C41 H41B 109.5
H41A C41 H41B 109.5
C36 C41 H41C 109.5
H41A C41 H41C 109.5
H41B C41 H41C 109.5
C37 C42 H42A 109.5
C37 C42 H42B 109.5
H42A C42 H42B 109.5
C37 C42 H42C 109.5
H42A C42 H42C 109.5
H42B C42 H42C 109.5
C38 C43 H43A 109.5
C38 C43 H43B 109.5
H43A C43 H43B 109.5
C38 C43 H43C 109.5
H43A C43 H43C 109.5
H43B C43 H43C 109.5
C39 C44 H44A 109.5
C39 C44 H44B 109.5
H44A C44 H44B 109.5
C39 C44 H44C 109.5
H44A C44 H44C 109.5
H44B C44 H44C 109.5
C46 C45 C50 121.4(2)
C46 C45 H45 119.3
C50 C45 H45 119.3
C47 C46 C45 120.4(2)
C47 C46 H46 119.8
C45 C46 H46 119.8
C48 C47 C46 119.2(2)
C48 C47 H47 120.4
C46 C47 H47 120.4
C47 C48 C49 120.8(2)
C47 C48 H48 119.6
C49 C48 H48 119.6
C48 C49 C50 121.3(2)
C48 C49 H49 119.4
C50 C49 H49 119.4
C45 C50 C49 116.9(2)
C45 C50 C51 120.31(18)
C49 C50 C51 122.70(19)
C52 C51 C50 127.15(17)
C52 C51 P2 110.67(15)
C50 C51 P2 122.18(15)
C52 C51 Fe2 68.54(12)
C50 C51 Fe2 128.88(14)
P2 C51 Fe2 69.68(7)
C53 C52 C51 113.21(17)
C53 C52 C55 121.51(19)
C51 C52 C55 125.26(19)
C53 C52 Fe2 69.88(12)
C51 C52 Fe2 71.40(11)
C55 C52 Fe2 128.37(15)
C54 C53 C52 111.97(18)
C54 C53 C56 123.62(19)
C52 C53 C56 124.35(19)
C54 C53 Fe2 69.75(12)
C52 C53 Fe2 69.83(12)
C56 C53 Fe2 130.32(16)
C53 C54 C57 128.01(19)
C53 C54 P2 112.80(15)
C57 C54 P2 118.95(15)
C53 C54 Fe2 70.15(12)
C57 C54 Fe2 131.10(15)
P2 C54 Fe2 71.22(7)
C52 C55 H55A 109.5
C52 C55 H55B 109.5
H55A C55 H55B 109.5
C52 C55 H55C 109.5
H55A C55 H55C 109.5
H55B C55 H55C 109.5
C53 C56 H56A 109.5
C53 C56 H56B 109.5
H56A C56 H56B 109.5
C53 C56 H56C 109.5
H56A C56 H56C 109.5
H56B C56 H56C 109.5
C58 C57 C54 107.51(17)
C58 C57 H57A 110.2
C54 C57 H57A 110.2
C58 C57 H57B 110.2
C54 C57 H57B 110.2
H57A C57 H57B 108.5
N2 C58 C59 110.03(19)
N2 C58 C57 121.00(18)
C59 C58 C57 128.7(2)
N2 C58 Mn2 71.49(11)
C59 C58 Mn2 71.43(12)
C57 C58 Mn2 128.46(14)
C58 C59 C60 106.8(2)
C58 C59 Mn2 70.09(12)
C60 C59 Mn2 70.79(13)
C58 C59 H59 126.6
C60 C59 H59 126.6
Mn2 C59 H59 126.6
C61 C60 C59 106.4(2)
C61 C60 Mn2 69.44(13)
C59 C60 Mn2 70.61(13)
C61 C60 H60 126.8
C59 C60 H60 126.8
Mn2 C60 H60 126.8
N2 C61 C60 110.5(2)
N2 C61 Mn2 71.97(12)
C60 C61 Mn2 72.19(14)
N2 C61 H61 124.7
C60 C61 H61 124.7
Mn2 C61 H61 124.7
O8 C62 Mn2 177.6(3)
O9 C63 Mn2 175.9(2)
O10 C64 Mn2 179.3(3)
O11 C65 Mo2 173.1(2)
O12 C66 Mo2 177.9(2)
O13 C67 Mo2 178.7(2)
O14 C68 Mo2 172.9(2)
C2 Fe1 C1 40.74(8)
C2 Fe1 C3 40.40(8)
C1 Fe1 C3 68.32(9)
C2 Fe1 C20 108.87(8)
C1 Fe1 C20 135.43(8)
C3 Fe1 C20 111.58(8)
C2 Fe1 C5 68.10(8)
C1 Fe1 C5 40.54(8)
C3 Fe1 C5 68.06(8)
C20 Fe1 C5 175.95(8)
C2 Fe1 C4 67.96(8)
C1 Fe1 C4 68.19(8)
C3 Fe1 C4 40.43(8)
C20 Fe1 C4 141.68(8)
C5 Fe1 C4 40.42(9)
C2 Fe1 C19 131.09(8)
C1 Fe1 C19 171.76(8)
C3 Fe1 C19 105.76(8)
C20 Fe1 C19 40.20(7)
C5 Fe1 C19 143.81(8)
C4 Fe1 C19 111.39(8)
C2 Fe1 C18 167.65(9)
C1 Fe1 C18 147.88(8)
C3 Fe1 C18 127.88(8)
C20 Fe1 C18 69.65(8)
C5 Fe1 C18 113.91(8)
C4 Fe1 C18 105.18(8)
C19 Fe1 C18 40.30(8)
C2 Fe1 C17 152.22(8)
C1 Fe1 C17 117.50(8)
C3 Fe1 C17 165.24(8)
C20 Fe1 C17 74.51(7)
C5 Fe1 C17 106.85(8)
C4 Fe1 C17 126.90(8)
C19 Fe1 C17 69.69(8)
C18 Fe1 C17 40.07(8)
C2 Fe1 P1 112.81(6)
C1 Fe1 P1 105.81(6)
C3 Fe1 P1 145.67(6)
C20 Fe1 P1 47.79(6)
C5 Fe1 P1 130.29(7)
C4 Fe1 P1 170.43(6)
C19 Fe1 P1 75.66(6)
C18 Fe1 P1 75.74(6)
C17 Fe1 P1 48.25(5)
C39 Fe2 C35 40.51(9)
C39 Fe2 C38 40.65(10)
C35 Fe2 C38 68.41(10)
C39 Fe2 C36 68.04(8)
C35 Fe2 C36 40.62(8)
C38 Fe2 C36 68.15(9)
C39 Fe2 C54 107.94(8)
C35 Fe2 C54 113.56(9)
C38 Fe2 C54 132.15(8)
C36 Fe2 C54 145.57(9)
C39 Fe2 C37 68.06(9)
C35 Fe2 C37 68.15(10)
C38 Fe2 C37 40.56(8)
C36 Fe2 C37 40.29(9)
C54 Fe2 C37 172.20(9)
C39 Fe2 C52 164.63(10)
C35 Fe2 C52 125.49(9)
C38 Fe2 C52 151.26(9)
C36 Fe2 C52 105.02(8)
C54 Fe2 C52 69.51(8)
C37 Fe2 C52 116.19(8)
C39 Fe2 C53 128.45(9)
C35 Fe2 C53 105.35(10)
C38 Fe2 C53 168.43(9)
C36 Fe2 C53 113.98(9)
C54 Fe2 C53 40.10(8)
C37 Fe2 C53 147.63(8)
C52 Fe2 C53 40.29(8)
C39 Fe2 C51 155.13(9)
C35 Fe2 C51 162.03(8)
C38 Fe2 C51 119.33(9)
C36 Fe2 C51 124.32(8)
C54 Fe2 C51 74.32(8)
C37 Fe2 C51 106.36(9)
C52 Fe2 C51 40.06(8)
C53 Fe2 C51 69.63(8)
C39 Fe2 P2 114.41(6)
C35 Fe2 P2 148.98(6)
C38 Fe2 P2 104.47(7)
C36 Fe2 P2 166.39(7)
C54 Fe2 P2 47.78(6)
C37 Fe2 P2 126.86(7)
C52 Fe2 P2 75.71(6)
C53 Fe2 P2 75.65(6)
C51 Fe2 P2 48.16(5)
C28 Mn1 C29 90.14(11)
C28 Mn1 C30 91.21(12)
C29 Mn1 C30 92.13(12)
C28 Mn1 C27 124.25(10)
C29 Mn1 C27 145.10(10)
C30 Mn1 C27 92.78(10)
C28 Mn1 C24 128.39(10)
C29 Mn1 C24 92.27(9)
C30 Mn1 C24 140.12(10)
C27 Mn1 C24 62.96(8)
C28 Mn1 N1 156.44(9)
C29 Mn1 N1 107.34(9)
C30 Mn1 N1 103.48(9)
C27 Mn1 N1 38.13(7)
C24 Mn1 N1 37.99(7)
C28 Mn1 C26 92.27(10)
C29 Mn1 C26 150.96(10)
C30 Mn1 C26 116.73(10)
C27 Mn1 C26 38.31(9)
C24 Mn1 C26 63.96(8)
N1 Mn1 C26 64.76(8)
C28 Mn1 C25 94.39(10)
C29 Mn1 C25 112.39(10)
C30 Mn1 C25 154.79(10)
C27 Mn1 C25 63.89(9)
C24 Mn1 C25 38.34(8)
N1 Mn1 C25 64.67(8)
C26 Mn1 C25 38.58(8)
C63 Mn2 C62 91.18(12)
C63 Mn2 C64 92.43(12)
C62 Mn2 C64 91.75(12)
C63 Mn2 C61 119.03(11)
C62 Mn2 C61 148.84(10)
C64 Mn2 C61 94.21(11)
C63 Mn2 C58 131.65(11)
C62 Mn2 C58 91.76(10)
C64 Mn2 C58 135.66(10)
C61 Mn2 C58 63.15(8)
C63 Mn2 N2 153.87(10)
C62 Mn2 N2 110.69(9)
C64 Mn2 N2 100.71(9)
C61 Mn2 N2 38.16(7)
C58 Mn2 N2 37.89(7)
C63 Mn2 C59 95.66(10)
C62 Mn2 C59 108.44(11)
C64 Mn2 C59 158.02(11)
C61 Mn2 C59 64.02(9)
C58 Mn2 C59 38.47(8)
N2 Mn2 C59 64.57(8)
C63 Mn2 C60 89.20(10)
C62 Mn2 C60 146.77(11)
C64 Mn2 C60 121.43(12)
C61 Mn2 C60 38.37(9)
C58 Mn2 C60 64.12(8)
N2 Mn2 C60 64.68(8)
C59 Mn2 C60 38.60(9)
C33 Mo1 C32 94.77(10)
C33 Mo1 C31 86.53(10)
C32 Mo1 C31 85.41(10)
C33 Mo1 C34 85.12(10)
C32 Mo1 C34 87.52(9)
C31 Mo1 C34 168.57(10)
C33 Mo1 N1 175.90(7)
C32 Mo1 N1 89.33(8)
C31 Mo1 N1 94.00(9)
C34 Mo1 N1 94.89(8)
C33 Mo1 P1 95.41(6)
C32 Mo1 P1 169.71(7)
C31 Mo1 P1 96.67(7)
C34 Mo1 P1 91.88(6)
N1 Mo1 P1 80.48(4)
C66 Mo2 C67 92.76(10)
C66 Mo2 C65 88.34(10)
C67 Mo2 C65 84.18(10)
C66 Mo2 C68 85.55(10)
C67 Mo2 C68 89.59(10)
C65 Mo2 C68 171.06(9)
C66 Mo2 N2 175.09(8)
C67 Mo2 N2 91.98(9)
C65 Mo2 N2 93.45(8)
C68 Mo2 N2 93.17(8)
C66 Mo2 P2 94.84(6)
C67 Mo2 P2 172.41(8)
C65 Mo2 P2 95.92(6)
C68 Mo2 P2 91.10(6)
N2 Mo2 P2 80.43(4)
C27 N1 C24 105.85(17)
C27 N1 Mn1 69.96(11)
C24 N1 Mn1 70.75(10)
C27 N1 Mo1 122.55(14)
C24 N1 Mo1 129.68(13)
Mn1 N1 Mo1 135.82(8)
C58 N2 C61 106.28(18)
C58 N2 Mn2 70.62(11)
C61 N2 Mn2 69.87(11)
C58 N2 Mo2 130.76(13)
C61 N2 Mo2 120.61(15)
Mn2 N2 Mo2 137.46(8)
C20 P1 C17 91.49(9)
C20 P1 Fe1 60.90(6)
C17 P1 Fe1 62.26(6)
C20 P1 Mo1 114.18(6)
C17 P1 Mo1 147.09(7)
Fe1 P1 Mo1 147.92(2)
C54 P2 C51 91.33(10)
C54 P2 Fe2 61.01(7)
C51 P2 Fe2 62.16(7)
C54 P2 Mo2 115.76(7)
C51 P2 Mo2 147.74(7)
Fe2 P2 Mo2 145.61(3)

loop_
_geom_bond_atom_site_label_1
_geom_bond_atom_site_label_2
_geom_bond_distance
C1 C5 1.432(3)
C1 C2 1.435(3)
C1 C6 1.497(3)
C1 Fe1 2.064(2)
C2 C3 1.425(3)
C2 C7 1.499(3)
C2 Fe1 2.058(2)
C3 C4 1.431(3)
C3 C8 1.494(3)
C3 Fe1 2.067(2)
C4 C5 1.431(3)
C4 C9 1.497(3)
C4 Fe1 2.0727(19)
C5 C10 1.504(3)
C5 Fe1 2.0697(19)
C6 H6A 0.9800
C6 H6B 0.9800
C6 H6C 0.9800
C7 H7A 0.9800
C7 H7B 0.9800
C7 H7C 0.9800
C8 H8A 0.9800
C8 H8B 0.9800
C8 H8C 0.9800
C9 H9A 0.9800
C9 H9B 0.9800
C9 H9C 0.9800
C10 H10A 0.9800
C10 H10B 0.9800
C10 H10C 0.9800
C11 C12 1.389(3)
C11 C16 1.403(3)
C11 H11 0.9500
C12 C13 1.380(3)
C12 H12 0.9500
C13 C14 1.383(3)
C13 H13 0.9500
C14 C15 1.390(3)
C14 H14 0.9500
C15 C16 1.399(3)
C15 H15 0.9500
C16 C17 1.479(3)
C17 C18 1.439(3)
C17 P1 1.7866(19)
C17 Fe1 2.1194(19)
C18 C19 1.431(3)
C18 C21 1.506(3)
C18 Fe1 2.080(2)
C19 C20 1.423(3)
C19 C22 1.499(3)
C19 Fe1 2.0732(19)
C20 C23 1.511(3)
C20 P1 1.754(2)
C20 Fe1 2.0687(18)
C21 H21A 0.9800
C21 H21B 0.9800
C21 H21C 0.9800
C22 H22A 0.9800
C22 H22B 0.9800
C22 H22C 0.9800
C23 C24 1.499(3)
C23 H23A 0.9900
C23 H23B 0.9900
C24 N1 1.392(3)
C24 C25 1.411(3)
C24 Mn1 2.1355(19)
C25 C26 1.423(3)
C25 Mn1 2.160(2)
C25 H25 1.0000
C26 C27 1.400(3)
C26 Mn1 2.149(2)
C26 H26 1.0000
C27 N1 1.391(3)
C27 Mn1 2.117(2)
C27 H27 1.0000
C28 O1 1.145(3)
C28 Mn1 1.789(2)
C29 O2 1.143(3)
C29 Mn1 1.795(2)
C30 O3 1.144(3)
C30 Mn1 1.808(3)
C31 O4 1.142(3)
C31 Mo1 2.026(2)
C32 O5 1.158(3)
C32 Mo1 1.976(2)
C33 O6 1.156(3)
C33 Mo1 1.964(2)
C34 O7 1.137(3)
C34 Mo1 2.044(2)
C35 C39 1.428(3)
C35 C36 1.435(3)
C35 C40 1.495(4)
C35 Fe2 2.065(2)
C36 C37 1.427(3)
C36 C41 1.502(3)
C36 Fe2 2.070(2)
C37 C38 1.435(3)
C37 C42 1.499(3)
C37 Fe2 2.072(2)
C38 C39 1.433(3)
C38 C43 1.496(3)
C38 Fe2 2.067(2)
C39 C44 1.501(3)
C39 Fe2 2.060(2)
C40 H40A 0.9800
C40 H40B 0.9800
C40 H40C 0.9800
C41 H41A 0.9800
C41 H41B 0.9800
C41 H41C 0.9800
C42 H42A 0.9800
C42 H42B 0.9800
C42 H42C 0.9800
C43 H43A 0.9800
C43 H43B 0.9800
C43 H43C 0.9800
C44 H44A 0.9800
C44 H44B 0.9800
C44 H44C 0.9800
C45 C46 1.390(3)
C45 C50 1.398(3)
C45 H45 0.9500
C46 C47 1.385(4)
C46 H46 0.9500
C47 C48 1.372(4)
C47 H47 0.9500
C48 C49 1.390(3)
C48 H48 0.9500
C49 C50 1.403(3)
C49 H49 0.9500
C50 C51 1.478(3)
C51 C52 1.436(3)
C51 P2 1.7814(19)
C51 Fe2 2.114(2)
C52 C53 1.430(3)
C52 C55 1.511(3)
C52 Fe2 2.076(2)
C53 C54 1.422(3)
C53 C56 1.500(3)
C53 Fe2 2.077(2)
C54 C57 1.513(3)
C54 P2 1.754(2)
C54 Fe2 2.072(2)
C55 H55A 0.9800
C55 H55B 0.9800
C55 H55C 0.9800
C56 H56A 0.9800
C56 H56B 0.9800
C56 H56C 0.9800
C57 C58 1.502(3)
C57 H57A 0.9900
C57 H57B 0.9900
C58 N2 1.389(3)
C58 C59 1.412(3)
C58 Mn2 2.1341(19)
C59 C60 1.423(4)
C59 Mn2 2.152(2)
C59 H59 1.0000
C60 C61 1.404(4)
C60 Mn2 2.154(2)
C60 H60 1.0000
C61 N2 1.394(3)
C61 Mn2 2.118(2)
C61 H61 1.0000
C62 O8 1.147(3)
C62 Mn2 1.797(2)
C63 O9 1.146(3)
C63 Mn2 1.789(3)
C64 O10 1.143(3)
C64 Mn2 1.813(3)
C65 O11 1.138(3)
C65 Mo2 2.028(2)
C66 O12 1.155(3)
C66 Mo2 1.964(2)
C67 O13 1.158(3)
C67 Mo2 1.980(2)
C68 O14 1.139(3)
C68 Mo2 2.050(2)
Fe1 P1 2.2428(6)
Fe2 P2 2.2423(6)
Mn1 N1 2.1421(17)
Mn2 N2 2.1453(17)
Mo1 N1 2.3210(18)
Mo1 P1 2.5143(5)
Mo2 N2 2.3169(18)
Mo2 P2 2.5060(6)
